data_7705070
loop_
_publ_author_name
'Adcock, Alyssa K.'
'Ayscue, 3rd, R Lee'
'Breuer, Leticia M.'
'Verwiel, Chloe P.'
'Marwitz, Alexander C.'
'Bertke, Jeffery A.'
'Vallet, Val\'erie'
'R\'eal, Florent'
'Knope, Karah E.'

_publ_section_title
;
 Synthesis and photoluminescence of three bismuth(III)-organic compounds
 bearing heterocyclic N-donor ligands.
;
_journal_issue 33
_journal_name_full 'Dalton transactions (Cambridge, England : 2003)'
_journal_page_first 11756
_journal_page_last 11771
_journal_paper_doi 10.1039/d0dt02360d
_journal_volume 49
_journal_year 2020
_chemical_formula_moiety 'C24 H16 Bi Cl3 N4'
_chemical_formula_sum 'C24 H16 Bi Cl3 N4'
_chemical_formula_weight 675.74
_space_group_crystal_system monoclinic
_space_group_IT_number 14
_space_group_name_Hall '-P 2ybc'
_space_group_name_H-M_alt 'P 1 21/c 1'
_atom_sites_solution_hydrogens geom
_audit_creation_method SHELXL-2014/7
_audit_update_record
;
2018-05-03 deposited with the CCDC.	2020-08-06 downloaded from the CCDC.
;
_cell_angle_alpha 90
_cell_angle_beta 109.3280(10)
_cell_angle_gamma 90
_cell_formula_units_Z 4
_cell_length_a 9.6115(3)
_cell_length_b 31.7985(10)
_cell_length_c 7.5977(2)
_cell_measurement_reflns_used 9930
_cell_measurement_temperature 100(2)
_cell_measurement_theta_max 56.577
_cell_measurement_theta_min 4.670
_cell_volume 2191.22(11)
_computing_cell_refinement 'SAINT V8.37A (Bruker, 2005)'
_computing_data_collection 'APEX3 V2016.5-0 (Bruker, 2016)'
_computing_data_reduction
; 
SAINT V8.37A, XPREP v2014/2, SADABS V2016/2 (Bruker, 2016) 
;
_computing_molecular_graphics 'SHELXLE v817 (Hubschle, 2011)'
_computing_publication_material 'XCIF V2014-2 (Bruker, 2014)'
_computing_structure_refinement 'SHELXL-2014/7 (Sheldrick, 2014)'
_computing_structure_solution 'SHELX-2014-5 (Sheldrick, 2015)'
_diffrn_ambient_temperature 100(2)
_diffrn_measured_fraction_theta_full 0.999
_diffrn_measured_fraction_theta_max 0.998
_diffrn_measurement_device_type 'Bruker D8 Quest/Photon 100'
_diffrn_measurement_method 'profile data from \f and \w scans'
_diffrn_radiation_type MoK\a
_diffrn_radiation_wavelength 0.71073
_diffrn_reflns_av_R_equivalents 0.0224
_diffrn_reflns_av_unetI/netI 0.0128
_diffrn_reflns_Laue_measured_fraction_full 0.999
_diffrn_reflns_Laue_measured_fraction_max 0.998
_diffrn_reflns_limit_h_max 12
_diffrn_reflns_limit_h_min -12
_diffrn_reflns_limit_k_max 42
_diffrn_reflns_limit_k_min -42
_diffrn_reflns_limit_l_max 10
_diffrn_reflns_limit_l_min -10
_diffrn_reflns_number 41900
_diffrn_reflns_point_group_measured_fraction_full 0.999
_diffrn_reflns_point_group_measured_fraction_max 0.998
_diffrn_reflns_theta_full 25.242
_diffrn_reflns_theta_max 28.312
_diffrn_reflns_theta_min 2.562
_diffrn_source 'microfocus sealed tube'
_exptl_absorpt_coefficient_mu 8.433
_exptl_absorpt_correction_T_max 0.66848
_exptl_absorpt_correction_T_min 0.30142
_exptl_absorpt_correction_type multi-scan
_exptl_absorpt_process_details 'SADABS V2016/2 (Bruker, 2016)'
_exptl_crystal_colour colorless
_exptl_crystal_density_diffrn 2.048
_exptl_crystal_density_method 'not measured'
_exptl_crystal_description 'thick needles'
_exptl_crystal_F_000 1288
_exptl_crystal_preparation Luminescent
_exptl_crystal_size_max 0.133
_exptl_crystal_size_mid 0.072
_exptl_crystal_size_min 0.042
_refine_diff_density_max 0.731
_refine_diff_density_min -1.328
_refine_diff_density_rms 0.083
_refine_ls_extinction_method none
_refine_ls_goodness_of_fit_ref 1.168
_refine_ls_hydrogen_treatment constr
_refine_ls_matrix_type full
_refine_ls_number_parameters 289
_refine_ls_number_reflns 5443
_refine_ls_number_restraints 0
_refine_ls_restrained_S_all 1.168
_refine_ls_R_factor_all 0.0173
_refine_ls_R_factor_gt 0.0152
_refine_ls_shift/su_max 0.005
_refine_ls_shift/su_mean 0.000
_refine_ls_structure_factor_coef Fsqd
_refine_ls_weighting_details 'w=1/[\s^2^(Fo^2^)+(0.0090P)^2^+2.7525P] where P=(Fo^2^+2Fc^2^)/3'
_refine_ls_weighting_scheme calc
_refine_ls_wR_factor_gt 0.0313
_refine_ls_wR_factor_ref 0.0317
_reflns_Friedel_coverage 0.000
_reflns_number_gt 5122
_reflns_number_total 5443
_reflns_threshold_expression 'I > 2\s(I)'
_cod_data_source_file d0dt02360d2.cif
_cod_data_source_block p21onc
_cod_depositor_comments 'Adding full bibliography for 7705069--7705071.cif.'
_cod_original_sg_symbol_H-M 'P 21/c'
_cod_database_code 7705070
_shelx_shelxl_version_number 2014/7
_shelx_space_group_comment
;
The symmetry employed for this shelxl refinement is uniquely defined
by the following loop, which should always be used as a source of
symmetry information in preference to the above space-group names.
They are only intended as comments.
;
_shelx_estimated_absorpt_t_min 0.400
_shelx_estimated_absorpt_t_max 0.718

loop_
_space_group_symop_operation_xyz
'x, y, z'
'-x, y+1/2, -z+1/2'
'-x, -y, -z'
'x, -y-1/2, z-1/2'

loop_
_atom_site_label
_atom_site_type_symbol
_atom_site_fract_x
_atom_site_fract_y
_atom_site_fract_z
_atom_site_U_iso_or_equiv
_atom_site_adp_type
_atom_site_occupancy
_atom_site_site_symmetry_order
_atom_site_calc_flag
_atom_site_refinement_flags_posn
_atom_site_refinement_flags_adp
_atom_site_refinement_flags_occupancy
_atom_site_disorder_assembly
_atom_site_disorder_group
Bi1 Bi 0.83472(2) 0.37383(2) 0.71963(2) 0.00869(2) Uani 1 1 d . . . . .
Cl1 Cl 0.70419(6) 0.41045(2) 0.95314(7) 0.01381(10) Uani 1 1 d . . . . .
Cl2 Cl 1.09807(6) 0.36215(2) 0.97937(8) 0.01721(11) Uani 1 1 d . . . . .
Cl3 Cl 0.95954(6) 0.36822(2) 0.46500(7) 0.01529(10) Uani 1 1 d . . . . .
N11 N 0.57973(19) 0.32684(6) 0.6536(3) 0.0136(4) Uani 1 1 d . . . . .
N12 N 0.84402(19) 0.29010(5) 0.6816(3) 0.0123(3) Uani 1 1 d . . . . .
C11 C 0.4521(2) 0.34437(7) 0.6433(3) 0.0171(4) Uani 1 1 d . . . . .
H11 H 0.4495 0.3739 0.6605 0.021 Uiso 1 1 calc R U . . .
C12 C 0.3208(2) 0.32160(8) 0.6085(4) 0.0205(5) Uani 1 1 d . . . . .
H12 H 0.2313 0.3355 0.6001 0.025 Uiso 1 1 calc R U . . .
C13 C 0.3245(2) 0.27892(8) 0.5869(3) 0.0190(5) Uani 1 1 d . . . . .
H13 H 0.2367 0.2629 0.5611 0.023 Uiso 1 1 calc R U . . .
C14 C 0.4584(2) 0.25889(7) 0.6027(3) 0.0141(4) Uani 1 1 d . . . . .
C15 C 0.5843(2) 0.28443(6) 0.6347(3) 0.0119(4) Uani 1 1 d . . . . .
C16 C 0.4701(3) 0.21406(7) 0.5864(3) 0.0181(5) Uani 1 1 d . . . . .
H16 H 0.3854 0.1969 0.5667 0.022 Uiso 1 1 calc R U . . .
C17 C 0.5999(3) 0.19611(7) 0.5988(3) 0.0179(5) Uani 1 1 d . . . . .
H17 H 0.6053 0.1665 0.5871 0.021 Uiso 1 1 calc R U . . .
C18 C 0.7301(2) 0.22111(6) 0.6293(3) 0.0129(4) Uani 1 1 d . . . . .
C19 C 0.7237(2) 0.26524(6) 0.6489(3) 0.0106(4) Uani 1 1 d . . . . .
C110 C 0.8664(3) 0.20319(7) 0.6406(3) 0.0146(4) Uani 1 1 d . . . . .
H110 H 0.8749 0.1737 0.6262 0.018 Uiso 1 1 calc R U . . .
C111 C 0.9871(3) 0.22884(7) 0.6726(3) 0.0164(4) Uani 1 1 d . . . . .
H111 H 1.0802 0.2173 0.6805 0.020 Uiso 1 1 calc R U . . .
C112 C 0.9717(2) 0.27206(7) 0.6933(3) 0.0153(4) Uani 1 1 d . . . . .
H112 H 1.0564 0.2894 0.7169 0.018 Uiso 1 1 calc R U . . .
N21 N 0.91104(19) 0.44799(5) 0.7124(2) 0.0097(3) Uani 1 1 d . . . . .
N22 N 0.65377(19) 0.41758(6) 0.4623(2) 0.0119(3) Uani 1 1 d . . . . .
C21 C 1.0380(2) 0.46241(7) 0.8278(3) 0.0127(4) Uani 1 1 d . . . . .
H21 H 1.1040 0.4432 0.9095 0.015 Uiso 1 1 calc R U . . .
C22 C 1.0786(2) 0.50481(7) 0.8340(3) 0.0141(4) Uani 1 1 d . . . . .
H22 H 1.1709 0.5139 0.9178 0.017 Uiso 1 1 calc R U . . .
C23 C 0.9843(2) 0.53302(7) 0.7184(3) 0.0138(4) Uani 1 1 d . . . . .
H23 H 1.0091 0.5620 0.7234 0.017 Uiso 1 1 calc R U . . .
C24 C 0.8499(2) 0.51854(6) 0.5920(3) 0.0118(4) Uani 1 1 d . . . . .
C25 C 0.8167(2) 0.47535(6) 0.5927(3) 0.0100(4) Uani 1 1 d . . . . .
C26 C 0.7484(2) 0.54607(7) 0.4617(3) 0.0162(4) Uani 1 1 d . . . . .
H26 H 0.7698 0.5753 0.4634 0.019 Uiso 1 1 calc R U . . .
C27 C 0.6227(2) 0.53108(7) 0.3365(3) 0.0169(4) Uani 1 1 d . . . . .
H27 H 0.5571 0.5498 0.2513 0.020 Uiso 1 1 calc R U . . .
C28 C 0.5878(2) 0.48718(7) 0.3312(3) 0.0138(4) Uani 1 1 d . . . . .
C29 C 0.6827(2) 0.45947(6) 0.4611(3) 0.0112(4) Uani 1 1 d . . . . .
C210 C 0.4607(2) 0.47006(7) 0.1990(3) 0.0181(5) Uani 1 1 d . . . . .
H210 H 0.3932 0.4878 0.1107 0.022 Uiso 1 1 calc R U . . .
C211 C 0.4350(2) 0.42778(8) 0.1982(3) 0.0180(5) Uani 1 1 d . . . . .
H211 H 0.3511 0.4158 0.1078 0.022 Uiso 1 1 calc R U . . .
C212 C 0.5343(2) 0.40250(7) 0.3328(3) 0.0148(4) Uani 1 1 d . . . . .
H212 H 0.5155 0.3732 0.3317 0.018 Uiso 1 1 calc R U . . .

loop_
_atom_site_aniso_label
_atom_site_aniso_U_11
_atom_site_aniso_U_22
_atom_site_aniso_U_33
_atom_site_aniso_U_23
_atom_site_aniso_U_13
_atom_site_aniso_U_12
Bi1 0.00658(3) 0.00646(4) 0.01240(4) 0.00020(3) 0.00230(3) -0.00021(3)
Cl1 0.0133(2) 0.0121(2) 0.0168(2) -0.00189(18) 0.00604(19) -0.00102(18)
Cl2 0.0127(2) 0.0128(2) 0.0206(3) 0.00481(19) -0.0019(2) -0.00270(18)
Cl3 0.0181(2) 0.0127(2) 0.0176(2) 0.00144(19) 0.0093(2) 0.00221(19)
N11 0.0104(8) 0.0119(8) 0.0182(9) -0.0006(7) 0.0042(7) -0.0011(7)
N12 0.0111(8) 0.0100(8) 0.0165(9) -0.0001(7) 0.0053(7) 0.0005(7)
C11 0.0129(10) 0.0120(10) 0.0253(12) 0.0021(9) 0.0048(9) 0.0025(8)
C12 0.0108(10) 0.0209(11) 0.0289(13) 0.0044(10) 0.0055(9) 0.0036(9)
C13 0.0102(10) 0.0225(11) 0.0234(12) -0.0001(9) 0.0042(9) -0.0051(9)
C14 0.0144(10) 0.0150(10) 0.0137(10) -0.0014(8) 0.0055(8) -0.0039(8)
C15 0.0112(9) 0.0119(9) 0.0118(10) -0.0008(8) 0.0030(8) -0.0014(8)
C16 0.0195(11) 0.0157(11) 0.0209(11) -0.0040(9) 0.0091(9) -0.0085(9)
C17 0.0252(12) 0.0105(10) 0.0201(11) -0.0026(8) 0.0105(10) -0.0050(9)
C18 0.0184(10) 0.0099(9) 0.0123(10) -0.0006(8) 0.0075(8) -0.0011(8)
C19 0.0141(10) 0.0090(9) 0.0095(9) -0.0005(7) 0.0050(8) -0.0007(7)
C110 0.0223(11) 0.0093(9) 0.0145(10) 0.0009(8) 0.0090(9) 0.0036(8)
C111 0.0170(11) 0.0144(10) 0.0195(11) 0.0021(8) 0.0083(9) 0.0052(8)
C112 0.0129(10) 0.0142(10) 0.0200(11) 0.0007(8) 0.0070(9) 0.0006(8)
N21 0.0101(8) 0.0080(8) 0.0108(8) 0.0000(6) 0.0032(7) -0.0002(6)
N22 0.0102(8) 0.0121(8) 0.0133(9) -0.0005(7) 0.0037(7) -0.0004(7)
C21 0.0104(9) 0.0118(9) 0.0137(10) 0.0007(8) 0.0013(8) 0.0007(8)
C22 0.0123(10) 0.0126(10) 0.0152(10) -0.0010(8) 0.0016(8) -0.0023(8)
C23 0.0174(10) 0.0084(9) 0.0174(10) -0.0014(8) 0.0084(9) -0.0028(8)
C24 0.0129(10) 0.0101(9) 0.0142(10) 0.0002(8) 0.0067(8) 0.0017(8)
C25 0.0100(9) 0.0093(9) 0.0115(9) 0.0004(7) 0.0046(8) 0.0020(7)
C26 0.0197(11) 0.0082(9) 0.0206(11) 0.0035(8) 0.0064(9) 0.0034(8)
C27 0.0151(10) 0.0145(10) 0.0201(11) 0.0062(8) 0.0044(9) 0.0064(8)
C28 0.0109(10) 0.0159(10) 0.0151(10) 0.0017(8) 0.0048(8) 0.0040(8)
C29 0.0094(9) 0.0124(9) 0.0130(10) -0.0006(8) 0.0052(8) 0.0012(8)
C210 0.0107(10) 0.0235(12) 0.0175(11) 0.0041(9) 0.0013(9) 0.0034(9)
C211 0.0098(10) 0.0249(12) 0.0162(11) -0.0015(9) -0.0001(8) -0.0026(9)
C212 0.0120(10) 0.0159(10) 0.0167(11) -0.0026(8) 0.0049(8) -0.0017(8)

loop_
_atom_type_symbol
_atom_type_description
_atom_type_scat_dispersion_real
_atom_type_scat_dispersion_imag
_atom_type_scat_source
C C 0.0033 0.0016 'International Tables Vol C Tables 4.2.6.8 and 6.1.1.4'
H H 0.0000 0.0000 'International Tables Vol C Tables 4.2.6.8 and 6.1.1.4'
N N 0.0061 0.0033 'International Tables Vol C Tables 4.2.6.8 and 6.1.1.4'
Cl Cl 0.1484 0.1585 'International Tables Vol C Tables 4.2.6.8 and 6.1.1.4'
Bi Bi -4.1077 10.2566 'International Tables Vol C Tables 4.2.6.8 and 6.1.1.4'

loop_
_geom_angle_atom_site_label_1
_geom_angle_atom_site_label_2
_geom_angle_atom_site_label_3
_geom_angle
_geom_angle_site_symmetry_1
_geom_angle_site_symmetry_3
_geom_angle_publ_flag
N21 Bi1 N22 66.18(6) . . ?
N21 Bi1 Cl3 80.54(4) . . ?
N22 Bi1 Cl3 80.37(4) . . ?
N21 Bi1 Cl2 86.19(4) . . ?
N22 Bi1 Cl2 151.58(4) . . ?
Cl3 Bi1 Cl2 88.990(18) . . ?
N21 Bi1 N12 157.26(6) . . ?
N22 Bi1 N12 119.76(6) . . ?
Cl3 Bi1 N12 79.15(4) . . ?
Cl2 Bi1 N12 83.36(4) . . ?
N21 Bi1 Cl1 79.19(4) . . ?
N22 Bi1 Cl1 85.57(4) . . ?
Cl3 Bi1 Cl1 158.721(16) . . ?
Cl2 Bi1 Cl1 96.055(17) . . ?
N12 Bi1 Cl1 121.92(4) . . ?
N21 Bi1 N11 139.51(5) . . ?
N22 Bi1 N11 79.50(5) . . ?
Cl3 Bi1 N11 115.27(4) . . ?
Cl2 Bi1 N11 128.61(4) . . ?
N12 Bi1 N11 60.28(5) . . ?
Cl1 Bi1 N11 77.29(4) . . ?
C11 N11 C15 118.22(19) . . ?
C11 N11 Bi1 121.97(14) . . ?
C15 N11 Bi1 119.79(13) . . ?
C112 N12 C19 118.24(18) . . ?
C112 N12 Bi1 118.91(14) . . ?
C19 N12 Bi1 122.85(13) . . ?
N11 C11 C12 123.4(2) . . ?
N11 C11 H11 118.3 . . ?
C12 C11 H11 118.3 . . ?
C13 C12 C11 118.5(2) . . ?
C13 C12 H12 120.7 . . ?
C11 C12 H12 120.7 . . ?
C12 C13 C14 119.9(2) . . ?
C12 C13 H13 120.0 . . ?
C14 C13 H13 120.0 . . ?
C13 C14 C15 117.6(2) . . ?
C13 C14 C16 122.5(2) . . ?
C15 C14 C16 119.9(2) . . ?
N11 C15 C14 122.27(19) . . ?
N11 C15 C19 118.26(18) . . ?
C14 C15 C19 119.47(19) . . ?
C17 C16 C14 120.8(2) . . ?
C17 C16 H16 119.6 . . ?
C14 C16 H16 119.6 . . ?
C16 C17 C18 121.0(2) . . ?
C16 C17 H17 119.5 . . ?
C18 C17 H17 119.5 . . ?
C110 C18 C19 117.88(19) . . ?
C110 C18 C17 122.1(2) . . ?
C19 C18 C17 120.1(2) . . ?
N12 C19 C18 122.33(19) . . ?
N12 C19 C15 118.82(18) . . ?
C18 C19 C15 118.86(19) . . ?
C111 C110 C18 119.11(19) . . ?
C111 C110 H110 120.4 . . ?
C18 C110 H110 120.4 . . ?
C110 C111 C112 119.3(2) . . ?
C110 C111 H111 120.3 . . ?
C112 C111 H111 120.3 . . ?
N12 C112 C111 123.1(2) . . ?
N12 C112 H112 118.4 . . ?
C111 C112 H112 118.4 . . ?
C21 N21 C25 118.89(18) . . ?
C21 N21 Bi1 121.96(13) . . ?
C25 N21 Bi1 119.07(13) . . ?
C212 N22 C29 118.44(18) . . ?
C212 N22 Bi1 124.88(14) . . ?
C29 N22 Bi1 116.67(13) . . ?
N21 C21 C22 122.72(19) . . ?
N21 C21 H21 118.6 . . ?
C22 C21 H21 118.6 . . ?
C23 C22 C21 119.5(2) . . ?
C23 C22 H22 120.3 . . ?
C21 C22 H22 120.3 . . ?
C22 C23 C24 119.15(19) . . ?
C22 C23 H23 120.4 . . ?
C24 C23 H23 120.4 . . ?
C23 C24 C25 118.25(19) . . ?
C23 C24 C26 122.12(19) . . ?
C25 C24 C26 119.62(19) . . ?
N21 C25 C24 121.50(19) . . ?
N21 C25 C29 119.02(18) . . ?
C24 C25 C29 119.46(18) . . ?
C27 C26 C24 121.0(2) . . ?
C27 C26 H26 119.5 . . ?
C24 C26 H26 119.5 . . ?
C26 C27 C28 120.6(2) . . ?
C26 C27 H27 119.7 . . ?
C28 C27 H27 119.7 . . ?
C210 C28 C29 117.7(2) . . ?
C210 C28 C27 122.4(2) . . ?
C29 C28 C27 119.8(2) . . ?
N22 C29 C28 122.00(19) . . ?
N22 C29 C25 118.54(18) . . ?
C28 C29 C25 119.43(19) . . ?
C211 C210 C28 119.7(2) . . ?
C211 C210 H210 120.1 . . ?
C28 C210 H210 120.1 . . ?
C210 C211 C212 118.9(2) . . ?
C210 C211 H211 120.5 . . ?
C212 C211 H211 120.5 . . ?
N22 C212 C211 123.1(2) . . ?
N22 C212 H212 118.4 . . ?
C211 C212 H212 118.4 . . ?

loop_
_geom_bond_atom_site_label_1
_geom_bond_atom_site_label_2
_geom_bond_distance
_geom_bond_site_symmetry_2
_geom_bond_publ_flag
Bi1 N21 2.4756(17) . ?
Bi1 N22 2.5559(18) . ?
Bi1 Cl3 2.5981(5) . ?
Bi1 Cl2 2.6707(5) . ?
Bi1 N12 2.6827(18) . ?
Bi1 Cl1 2.7480(5) . ?
Bi1 N11 2.7707(18) . ?
N11 C11 1.326(3) . ?
N11 C15 1.358(3) . ?
N12 C112 1.331(3) . ?
N12 C19 1.354(3) . ?
C11 C12 1.402(3) . ?
C11 H11 0.9500 . ?
C12 C13 1.369(3) . ?
C12 H12 0.9500 . ?
C13 C14 1.405(3) . ?
C13 H13 0.9500 . ?
C14 C15 1.410(3) . ?
C14 C16 1.438(3) . ?
C15 C19 1.444(3) . ?
C16 C17 1.346(3) . ?
C16 H16 0.9500 . ?
C17 C18 1.435(3) . ?
C17 H17 0.9500 . ?
C18 C110 1.405(3) . ?
C18 C19 1.414(3) . ?
C110 C111 1.373(3) . ?
C110 H110 0.9500 . ?
C111 C112 1.397(3) . ?
C111 H111 0.9500 . ?
C112 H112 0.9500 . ?
N21 C21 1.326(3) . ?
N21 C25 1.364(3) . ?
N22 C212 1.330(3) . ?
N22 C29 1.361(3) . ?
C21 C22 1.400(3) . ?
C21 H21 0.9500 . ?
C22 C23 1.367(3) . ?
C22 H22 0.9500 . ?
C23 C24 1.408(3) . ?
C23 H23 0.9500 . ?
C24 C25 1.410(3) . ?
C24 C26 1.434(3) . ?
C25 C29 1.436(3) . ?
C26 C27 1.353(3) . ?
C26 H26 0.9500 . ?
C27 C28 1.433(3) . ?
C27 H27 0.9500 . ?
C28 C210 1.409(3) . ?
C28 C29 1.410(3) . ?
C210 C211 1.366(3) . ?
C210 H210 0.9500 . ?
C211 C212 1.399(3) . ?
C211 H211 0.9500 . ?
C212 H212 0.9500 . ?

loop_
_geom_torsion_atom_site_label_1
_geom_torsion_atom_site_label_2
_geom_torsion_atom_site_label_3
_geom_torsion_atom_site_label_4
_geom_torsion
_geom_torsion_site_symmetry_1
_geom_torsion_site_symmetry_2
_geom_torsion_site_symmetry_3
_geom_torsion_site_symmetry_4
_geom_torsion_publ_flag
C15 N11 C11 C12 -2.0(3) . . . . ?
Bi1 N11 C11 C12 179.42(18) . . . . ?
N11 C11 C12 C13 1.1(4) . . . . ?
C11 C12 C13 C14 1.0(4) . . . . ?
C12 C13 C14 C15 -2.1(3) . . . . ?
C12 C13 C14 C16 178.3(2) . . . . ?
C11 N11 C15 C14 0.8(3) . . . . ?
Bi1 N11 C15 C14 179.38(15) . . . . ?
C11 N11 C15 C19 -179.0(2) . . . . ?
Bi1 N11 C15 C19 -0.4(3) . . . . ?
C13 C14 C15 N11 1.3(3) . . . . ?
C16 C14 C15 N11 -179.1(2) . . . . ?
C13 C14 C15 C19 -179.0(2) . . . . ?
C16 C14 C15 C19 0.6(3) . . . . ?
C13 C14 C16 C17 178.7(2) . . . . ?
C15 C14 C16 C17 -0.9(3) . . . . ?
C14 C16 C17 C18 0.3(4) . . . . ?
C16 C17 C18 C110 -179.2(2) . . . . ?
C16 C17 C18 C19 0.7(3) . . . . ?
C112 N12 C19 C18 0.8(3) . . . . ?
Bi1 N12 C19 C18 -179.93(15) . . . . ?
C112 N12 C19 C15 -179.61(19) . . . . ?
Bi1 N12 C19 C15 -0.3(3) . . . . ?
C110 C18 C19 N12 -1.4(3) . . . . ?
C17 C18 C19 N12 178.6(2) . . . . ?
C110 C18 C19 C15 178.97(19) . . . . ?
C17 C18 C19 C15 -1.0(3) . . . . ?
N11 C15 C19 N12 0.5(3) . . . . ?
C14 C15 C19 N12 -179.29(19) . . . . ?
N11 C15 C19 C18 -179.93(19) . . . . ?
C14 C15 C19 C18 0.3(3) . . . . ?
C19 C18 C110 C111 1.0(3) . . . . ?
C17 C18 C110 C111 -179.1(2) . . . . ?
C18 C110 C111 C112 0.1(3) . . . . ?
C19 N12 C112 C111 0.3(3) . . . . ?
Bi1 N12 C112 C111 -178.98(17) . . . . ?
C110 C111 C112 N12 -0.8(4) . . . . ?
C25 N21 C21 C22 1.0(3) . . . . ?
Bi1 N21 C21 C22 -175.71(16) . . . . ?
N21 C21 C22 C23 0.6(3) . . . . ?
C21 C22 C23 C24 -1.7(3) . . . . ?
C22 C23 C24 C25 1.4(3) . . . . ?
C22 C23 C24 C26 -177.5(2) . . . . ?
C21 N21 C25 C24 -1.3(3) . . . . ?
Bi1 N21 C25 C24 175.45(15) . . . . ?
C21 N21 C25 C29 176.80(19) . . . . ?
Bi1 N21 C25 C29 -6.4(2) . . . . ?
C23 C24 C25 N21 0.2(3) . . . . ?
C26 C24 C25 N21 179.04(19) . . . . ?
C23 C24 C25 C29 -177.94(19) . . . . ?
C26 C24 C25 C29 0.9(3) . . . . ?
C23 C24 C26 C27 177.3(2) . . . . ?
C25 C24 C26 C27 -1.5(3) . . . . ?
C24 C26 C27 C28 0.1(3) . . . . ?
C26 C27 C28 C210 -177.8(2) . . . . ?
C26 C27 C28 C29 1.9(3) . . . . ?
C212 N22 C29 C28 2.0(3) . . . . ?
Bi1 N22 C29 C28 -177.26(15) . . . . ?
C212 N22 C29 C25 -175.87(19) . . . . ?
Bi1 N22 C29 C25 4.9(2) . . . . ?
C210 C28 C29 N22 -0.6(3) . . . . ?
C27 C28 C29 N22 179.7(2) . . . . ?
C210 C28 C29 C25 177.2(2) . . . . ?
C27 C28 C29 C25 -2.5(3) . . . . ?
N21 C25 C29 N22 0.8(3) . . . . ?
C24 C25 C29 N22 179.00(19) . . . . ?
N21 C25 C29 C28 -177.08(19) . . . . ?
C24 C25 C29 C28 1.1(3) . . . . ?
C29 C28 C210 C211 -1.2(3) . . . . ?
C27 C28 C210 C211 178.5(2) . . . . ?
C28 C210 C211 C212 1.6(3) . . . . ?
C29 N22 C212 C211 -1.6(3) . . . . ?
Bi1 N22 C212 C211 177.61(16) . . . . ?
C210 C211 C212 N22 -0.2(3) . . . . ?
